data_4065016
loop_
_publ_author_name
'Albahily, Khalid'
'Gambarotta, Sandro'
'Duchateau, Robbert'

_publ_section_title
;
 Ethylene Oligomerization Promoted by a Silylated-SNS Chromium System
;
_journal_issue 17
_journal_name_full Organometallics
_journal_page_first 4655
_journal_paper_doi 10.1021/om200505a
_journal_volume 30
_journal_year 2011
_chemical_formula_sum 'C25 H46 Al2 Cl8 Cr N S2 Si2'
_chemical_formula_weight 870.49
_chemical_name_systematic
; 
 ? 
;
_space_group_IT_number 14
_symmetry_cell_setting monoclinic
_symmetry_space_group_name_Hall '-P 2yn'
_symmetry_space_group_name_H-M 'P 1 21/n 1'
_atom_sites_solution_hydrogens geom
_atom_sites_solution_primary direct
_atom_sites_solution_secondary difmap
_audit_creation_method SHELXL-97
_cell_angle_alpha 90.00
_cell_angle_beta 93.935(2)
_cell_angle_gamma 90.00
_cell_formula_units_Z 4
_cell_length_a 11.0381(13)
_cell_length_b 11.9963(14)
_cell_length_c 31.581(4)
_cell_measurement_reflns_used 7666
_cell_measurement_temperature 200(2)
_cell_measurement_theta_max 24.70
_cell_measurement_theta_min 2.18
_cell_volume 4172.0(9)
_computing_cell_refinement 'SMART, Bruker (2000)'
_computing_data_collection 'SMART, Bruker (2000)'
_computing_data_reduction 'XPREP, Bruker (2000)'
_computing_molecular_graphics 'SHELXTL, Bruker (2000)'
_computing_publication_material 'SHELXTL, Bruker (2000)'
_computing_structure_refinement 'SHELXL-97 (Sheldrick, 2008)'
_computing_structure_solution 'SHELXS-97 (Sheldrick, 2008)'
_diffrn_ambient_temperature 200(2)
_diffrn_measured_fraction_theta_full 0.990
_diffrn_measured_fraction_theta_max 0.990
_diffrn_measurement_device_type 'CCD area detector'
_diffrn_measurement_method 'phi and omega scans'
_diffrn_radiation_monochromator graphite
_diffrn_radiation_source 'fine-focus sealed tube'
_diffrn_radiation_type MoK\a
_diffrn_radiation_wavelength 0.71073
_diffrn_reflns_av_R_equivalents 0.0745
_diffrn_reflns_av_sigmaI/netI 0.0560
_diffrn_reflns_limit_h_max 12
_diffrn_reflns_limit_h_min -12
_diffrn_reflns_limit_k_max 14
_diffrn_reflns_limit_k_min -14
_diffrn_reflns_limit_l_max 37
_diffrn_reflns_limit_l_min -37
_diffrn_reflns_number 39591
_diffrn_reflns_theta_full 24.76
_diffrn_reflns_theta_max 24.76
_diffrn_reflns_theta_min 1.82
_exptl_absorpt_coefficient_mu 1.005
_exptl_absorpt_correction_T_max 0.8889
_exptl_absorpt_correction_T_min 0.8018
_exptl_absorpt_correction_type multi-scan
_exptl_absorpt_process_details 'SADABS, Bruker (2000)'
_exptl_crystal_colour blue
_exptl_crystal_density_diffrn 1.386
_exptl_crystal_density_meas ?
_exptl_crystal_density_method 'not measured'
_exptl_crystal_description block
_exptl_crystal_F_000 1796
_exptl_crystal_size_max 0.23
_exptl_crystal_size_mid 0.21
_exptl_crystal_size_min 0.12
_refine_diff_density_max 0.632
_refine_diff_density_min -0.394
_refine_diff_density_rms 0.109
_refine_ls_extinction_method none
_refine_ls_goodness_of_fit_ref 1.062
_refine_ls_hydrogen_treatment constr
_refine_ls_matrix_type full
_refine_ls_number_parameters 358
_refine_ls_number_reflns 7069
_refine_ls_number_restraints 0
_refine_ls_restrained_S_all 1.062
_refine_ls_R_factor_all 0.0947
_refine_ls_R_factor_gt 0.0635
_refine_ls_shift/su_max 0.001
_refine_ls_shift/su_mean 0.000
_refine_ls_structure_factor_coef Fsqd
_refine_ls_weighting_details 'calc w=1/[\s^2^(Fo^2^)+(0.0745P)^2^+12.1976P] where P=(Fo^2^+2Fc^2^)/3'
_refine_ls_weighting_scheme calc
_refine_ls_wR_factor_gt 0.1541
_refine_ls_wR_factor_ref 0.1710
_reflns_number_gt 5021
_reflns_number_total 7069
_reflns_threshold_expression >2sigma(I)
_cod_data_source_file om200505a_si_001.cif
_cod_data_source_block sg3925
_cod_depositor_comments
;
The following automatic conversions were performed:

'_symmetry_cell_setting' value 'Monoclinic' changed to 'monoclinic'
according to /home/saulius/struct/CIF-dictionaries/cif_core.dic
dictionary named 'cif_core.dic' version 2.4.1 from 2010-06-29.

Automatic conversion script
Id: cif_fix_values 1715 2011-07-08 13:25:40Z adriana 

The following automatic conversions were performed:

'_exptl_crystal_density_meas' value 'n/a' was changed to '?' - the
value is perceived as not measured.

Automatic conversion script
Id: cif_fix_values 3008 2015-01-20 13:52:24Z robertas 
;
_cod_original_sg_symbol_H-M P2(1)/n
_cod_database_code 4065016

loop_
_symmetry_equiv_pos_as_xyz
'x, y, z'
'-x+1/2, y+1/2, -z+1/2'
'-x, -y, -z'
'x-1/2, -y-1/2, z-1/2'

loop_
_atom_site_label
_atom_site_type_symbol
_atom_site_fract_x
_atom_site_fract_y
_atom_site_fract_z
_atom_site_U_iso_or_equiv
_atom_site_adp_type
_atom_site_occupancy
_atom_site_symmetry_multiplicity
_atom_site_calc_flag
_atom_site_refinement_flags
Cr1 Cr 1.00170(8) 0.44643(7) 0.12833(3) 0.0292(2) Uani 1 1 d .
N1 N 0.8156(4) 0.4946(4) 0.13316(14) 0.0288(10) Uani 1 1 d .
S1 S 1.01793(12) 0.59325(12) 0.07416(5) 0.0316(3) Uani 1 1 d .
S2 S 0.95501(13) 0.26794(12) 0.16091(5) 0.0337(3) Uani 1 1 d .
Si1 Si 0.76997(14) 0.61657(13) 0.10234(5) 0.0312(4) Uani 1 1 d .
Si2 Si 0.72096(14) 0.37213(13) 0.13374(5) 0.0319(4) Uani 1 1 d .
Al1 Al 1.21100(17) 0.25264(16) 0.08118(6) 0.0409(5) Uani 1 1 d .
Al2 Al 0.96835(18) 0.66587(16) 0.23883(6) 0.0417(5) Uani 1 1 d .
Cl1 Cl 1.21324(12) 0.38755(12) 0.12975(5) 0.0368(3) Uani 1 1 d .
Cl2 Cl 1.07520(14) 0.60135(15) 0.18887(5) 0.0501(4) Uani 1 1 d .
Cl3 Cl 1.05628(16) 0.29399(16) 0.04028(6) 0.0591(5) Uani 1 1 d .
Cl4 Cl 1.37582(17) 0.26809(19) 0.05137(6) 0.0694(6) Uani 1 1 d .
Cl5 Cl 1.19291(19) 0.09851(14) 0.11186(6) 0.0632(5) Uani 1 1 d .
Cl6 Cl 0.9102(2) 0.82821(16) 0.22251(9) 0.0847(7) Uani 1 1 d .
Cl7 Cl 1.07736(18) 0.6585(2) 0.29607(6) 0.0698(6) Uani 1 1 d .
Cl8 Cl 0.81174(15) 0.56099(15) 0.24004(6) 0.0525(4) Uani 1 1 d .
C1 C 1.1711(5) 0.6546(5) 0.0785(2) 0.0371(14) Uani 1 1 d .
H1A H 1.2107 0.6367 0.1071 0.045 Uiso 1 1 calc R
C2 C 1.2408(5) 0.5975(5) 0.04486(19) 0.0373(14) Uani 1 1 d .
H2A H 1.2420 0.5162 0.0500 0.045 Uiso 1 1 calc R
H2B H 1.1990 0.6109 0.0166 0.045 Uiso 1 1 calc R
C3 C 1.3711(5) 0.6408(5) 0.0452(2) 0.0449(16) Uani 1 1 d .
H3A H 1.4160 0.6190 0.0721 0.054 Uiso 1 1 calc R
H3B H 1.4121 0.6062 0.0216 0.054 Uiso 1 1 calc R
C4 C 1.3738(6) 0.7639(6) 0.0408(2) 0.0530(18) Uani 1 1 d .
H4A H 1.3402 0.7846 0.0119 0.064 Uiso 1 1 calc R
H4B H 1.4591 0.7898 0.0439 0.064 Uiso 1 1 calc R
C5 C 1.3012(7) 0.8229(6) 0.0736(3) 0.060(2) Uani 1 1 d .
H5A H 1.3411 0.8106 0.1022 0.072 Uiso 1 1 calc R
H5B H 1.3007 0.9041 0.0679 0.072 Uiso 1 1 calc R
C6 C 1.1704(6) 0.7803(5) 0.0725(2) 0.0494(17) Uani 1 1 d .
H6A H 1.1273 0.7995 0.0449 0.059 Uiso 1 1 calc R
H6B H 1.1273 0.8161 0.0954 0.059 Uiso 1 1 calc R
C7 C 0.9160(5) 0.6926(5) 0.0949(2) 0.0367(14) Uani 1 1 d .
H7A H 0.9017 0.7555 0.0749 0.044 Uiso 1 1 calc R
H7B H 0.9505 0.7226 0.1224 0.044 Uiso 1 1 calc R
C8 C 0.7027(6) 0.5739(6) 0.05001(19) 0.0460(16) Uani 1 1 d .
H8A H 0.6264 0.5342 0.0534 0.069 Uiso 1 1 calc R
H8B H 0.7592 0.5248 0.0363 0.069 Uiso 1 1 calc R
H8C H 0.6865 0.6401 0.0323 0.069 Uiso 1 1 calc R
C9 C 0.6666(6) 0.7033(5) 0.1317(2) 0.0434(15) Uani 1 1 d .
H9A H 0.5913 0.6622 0.1353 0.065 Uiso 1 1 calc R
H9B H 0.6480 0.7721 0.1158 0.065 Uiso 1 1 calc R
H9C H 0.7055 0.7218 0.1597 0.065 Uiso 1 1 calc R
C10 C 0.7243(6) 0.2977(5) 0.0827(2) 0.0470(16) Uani 1 1 d .
H10A H 0.6817 0.3420 0.0602 0.070 Uiso 1 1 calc R
H10B H 0.6842 0.2252 0.0848 0.070 Uiso 1 1 calc R
H10C H 0.8087 0.2864 0.0759 0.070 Uiso 1 1 calc R
C11 C 0.5664(5) 0.4086(5) 0.1480(2) 0.0466(16) Uani 1 1 d .
H11A H 0.5253 0.4519 0.1249 0.070 Uiso 1 1 calc R
H11B H 0.5715 0.4530 0.1741 0.070 Uiso 1 1 calc R
H11C H 0.5205 0.3402 0.1525 0.070 Uiso 1 1 calc R
C12 C 0.8035(5) 0.2888(5) 0.17742(19) 0.0366(14) Uani 1 1 d .
H12A H 0.8058 0.3301 0.2046 0.044 Uiso 1 1 calc R
H12B H 0.7627 0.2164 0.1812 0.044 Uiso 1 1 calc R
C13 C 1.0523(5) 0.2322(5) 0.20849(19) 0.0384(14) Uani 1 1 d .
H13A H 1.1376 0.2320 0.1997 0.046 Uiso 1 1 calc R
C14 C 1.0242(6) 0.1136(6) 0.2209(2) 0.0569(19) Uani 1 1 d .
H14A H 1.0357 0.0629 0.1968 0.068 Uiso 1 1 calc R
H14B H 0.9385 0.1082 0.2282 0.068 Uiso 1 1 calc R
C15 C 1.1093(7) 0.0784(7) 0.2597(2) 0.061(2) Uani 1 1 d .
H15A H 1.0861 0.0032 0.2691 0.074 Uiso 1 1 calc R
H15B H 1.1939 0.0746 0.2511 0.074 Uiso 1 1 calc R
C16 C 1.1032(7) 0.1579(9) 0.2954(3) 0.081(3) Uani 1 1 d .
H16A H 1.1610 0.1342 0.3191 0.098 Uiso 1 1 calc R
H16B H 1.0205 0.1561 0.3058 0.098 Uiso 1 1 calc R
C17 C 1.1333(9) 0.2776(9) 0.2826(3) 0.097(4) Uani 1 1 d .
H17A H 1.2188 0.2817 0.2752 0.116 Uiso 1 1 calc R
H17B H 1.1233 0.3285 0.3068 0.116 Uiso 1 1 calc R
C18 C 1.0487(8) 0.3147(7) 0.2443(2) 0.074(3) Uani 1 1 d .
H18A H 0.9645 0.3212 0.2530 0.088 Uiso 1 1 calc R
H18B H 1.0744 0.3889 0.2345 0.088 Uiso 1 1 calc R
C19 C 0.7774(7) 0.9904(4) 0.0626(2) 0.079(3) Uani 1 1 d G
C20 C 0.6534(8) 0.9973(5) 0.0519(2) 0.092(4) Uani 1 1 d G
H20A H 0.6238 0.9951 0.0230 0.111 Uiso 1 1 calc R
C21 C 0.5726(5) 1.0075(5) 0.0836(4) 0.132(6) Uani 1 1 d G
H21A H 0.4878 1.0122 0.0763 0.159 Uiso 1 1 calc R
C22 C 0.6159(9) 1.0107(5) 0.1260(3) 0.121(5) Uani 1 1 d G
H22A H 0.5607 1.0176 0.1476 0.145 Uiso 1 1 calc R
C23 C 0.7400(11) 1.0038(5) 0.13666(17) 0.108(4) Uani 1 1 d G
H23A H 0.7696 1.0060 0.1656 0.130 Uiso 1 1 calc R
C24 C 0.8207(6) 0.9936(4) 0.1050(3) 0.078(3) Uani 1 1 d G
H24A H 0.9055 0.9889 0.1123 0.093 Uiso 1 1 calc R
C25 C 0.8625(15) 0.9835(9) 0.0307(5) 0.156(7) Uani 1 1 d .
H25A H 0.8189 0.9823 0.0026 0.234 Uiso 1 1 calc R
H25B H 0.9106 0.9152 0.0347 0.234 Uiso 1 1 calc R
H25C H 0.9166 1.0483 0.0328 0.234 Uiso 1 1 calc R

loop_
_atom_site_aniso_label
_atom_site_aniso_U_11
_atom_site_aniso_U_22
_atom_site_aniso_U_33
_atom_site_aniso_U_23
_atom_site_aniso_U_13
_atom_site_aniso_U_12
Cr1 0.0276(5) 0.0288(5) 0.0312(5) 0.0025(4) 0.0031(4) 0.0019(4)
N1 0.025(2) 0.028(2) 0.033(3) 0.003(2) 0.0025(19) 0.0027(19)
S1 0.0318(7) 0.0289(7) 0.0348(8) 0.0019(6) 0.0068(6) 0.0004(6)
S2 0.0352(8) 0.0306(8) 0.0353(8) 0.0061(6) 0.0021(6) 0.0024(6)
Si1 0.0311(8) 0.0260(8) 0.0371(9) 0.0018(7) 0.0063(7) 0.0034(6)
Si2 0.0307(8) 0.0272(8) 0.0375(9) 0.0028(7) 0.0005(7) -0.0013(6)
Al1 0.0450(11) 0.0416(11) 0.0364(10) -0.0002(8) 0.0047(8) 0.0144(8)
Al2 0.0487(11) 0.0416(11) 0.0350(10) -0.0087(9) 0.0040(8) -0.0010(9)
Cl1 0.0323(7) 0.0384(8) 0.0400(8) -0.0018(7) 0.0046(6) 0.0062(6)
Cl2 0.0453(9) 0.0677(11) 0.0380(9) -0.0194(8) 0.0084(7) -0.0129(8)
Cl3 0.0562(11) 0.0625(11) 0.0560(11) -0.0033(9) -0.0150(8) 0.0125(9)
Cl4 0.0560(11) 0.1001(16) 0.0541(11) 0.0046(11) 0.0187(9) 0.0265(10)
Cl5 0.0888(14) 0.0370(9) 0.0644(12) 0.0009(8) 0.0086(10) 0.0145(9)
Cl6 0.1033(17) 0.0402(11) 0.1093(19) 0.0012(11) -0.0024(14) 0.0057(11)
Cl7 0.0663(12) 0.1050(16) 0.0372(10) -0.0181(10) -0.0031(8) 0.0048(11)
Cl8 0.0507(9) 0.0569(10) 0.0520(10) -0.0120(8) 0.0180(8) -0.0079(8)
C1 0.034(3) 0.039(3) 0.039(3) 0.001(3) 0.007(3) 0.000(3)
C2 0.041(3) 0.035(3) 0.037(3) -0.002(3) 0.013(3) 0.000(3)
C3 0.038(3) 0.052(4) 0.045(4) -0.007(3) 0.013(3) 0.000(3)
C4 0.044(4) 0.055(4) 0.061(5) -0.010(4) 0.017(3) -0.015(3)
C5 0.062(5) 0.041(4) 0.079(5) -0.019(4) 0.027(4) -0.015(3)
C6 0.051(4) 0.038(4) 0.061(5) -0.008(3) 0.015(3) -0.005(3)
C7 0.031(3) 0.028(3) 0.052(4) 0.004(3) 0.009(3) 0.002(2)
C8 0.056(4) 0.051(4) 0.030(3) 0.009(3) -0.001(3) 0.012(3)
C9 0.045(4) 0.033(3) 0.055(4) -0.002(3) 0.017(3) 0.000(3)
C10 0.056(4) 0.033(3) 0.050(4) -0.004(3) -0.007(3) -0.005(3)
C11 0.036(3) 0.046(4) 0.058(4) 0.012(3) 0.006(3) -0.003(3)
C12 0.038(3) 0.031(3) 0.041(4) 0.007(3) 0.001(3) 0.000(3)
C13 0.037(3) 0.045(4) 0.034(3) 0.013(3) 0.001(3) 0.005(3)
C14 0.047(4) 0.059(5) 0.063(5) 0.028(4) -0.004(3) -0.008(3)
C15 0.056(4) 0.077(5) 0.050(5) 0.039(4) -0.006(3) 0.000(4)
C16 0.056(5) 0.132(9) 0.057(5) 0.042(6) 0.005(4) 0.033(5)
C17 0.100(7) 0.115(8) 0.070(6) -0.037(6) -0.035(5) 0.061(6)
C18 0.094(6) 0.071(5) 0.051(5) -0.013(4) -0.024(4) 0.035(5)
C19 0.124(8) 0.028(4) 0.089(7) 0.009(4) 0.035(6) 0.004(4)
C20 0.108(8) 0.036(4) 0.124(9) 0.000(5) -0.058(7) -0.004(5)
C21 0.079(8) 0.041(5) 0.28(2) 0.001(9) 0.016(11) -0.006(5)
C22 0.143(12) 0.052(6) 0.179(15) -0.021(8) 0.093(11) -0.012(7)
C23 0.200(14) 0.041(5) 0.084(8) 0.000(5) 0.005(9) -0.007(7)
C24 0.094(7) 0.029(4) 0.105(8) 0.001(5) -0.023(6) 0.003(4)
C25 0.241(17) 0.074(8) 0.169(13) 0.033(8) 0.132(13) 0.026(9)

loop_
_atom_type_symbol
_atom_type_description
_atom_type_scat_dispersion_real
_atom_type_scat_dispersion_imag
_atom_type_scat_source
C C 0.0033 0.0016 'International Tables Vol C Tables 4.2.6.8 and 6.1.1.4'
H H 0.0000 0.0000 'International Tables Vol C Tables 4.2.6.8 and 6.1.1.4'
N N 0.0061 0.0033 'International Tables Vol C Tables 4.2.6.8 and 6.1.1.4'
Al Al 0.0645 0.0514 'International Tables Vol C Tables 4.2.6.8 and 6.1.1.4'
Si Si 0.0817 0.0704 'International Tables Vol C Tables 4.2.6.8 and 6.1.1.4'
S S 0.1246 0.1234 'International Tables Vol C Tables 4.2.6.8 and 6.1.1.4'
Cl Cl 0.1484 0.1585 'International Tables Vol C Tables 4.2.6.8 and 6.1.1.4'
Cr Cr 0.3209 0.6236 'International Tables Vol C Tables 4.2.6.8 and 6.1.1.4'

loop_
_geom_angle_atom_site_label_1
_geom_angle_atom_site_label_2
_geom_angle_atom_site_label_3
_geom_angle
N1 Cr1 Cl1 174.76(13)
N1 Cr1 S2 88.60(12)
Cl1 Cr1 S2 88.15(6)
N1 Cr1 S1 88.42(12)
Cl1 Cr1 S1 95.99(6)
S2 Cr1 S1 160.54(6)
N1 Cr1 Cl2 90.39(13)
Cl1 Cr1 Cl2 86.93(6)
S2 Cr1 Cl2 111.10(6)
S1 Cr1 Cl2 88.15(6)
Si1 N1 Si2 121.6(2)
Si1 N1 Cr1 114.3(2)
Si2 N1 Cr1 109.8(2)
C7 S1 C1 107.7(3)
C7 S1 Cr1 98.2(2)
C1 S1 Cr1 110.1(2)
C12 S2 C13 107.3(3)
C12 S2 Cr1 103.08(19)
C13 S2 Cr1 114.9(2)
N1 Si1 C9 110.2(3)
N1 Si1 C8 109.8(3)
C9 Si1 C8 112.6(3)
N1 Si1 C7 104.5(2)
C9 Si1 C7 110.8(3)
C8 Si1 C7 108.7(3)
N1 Si2 C11 110.8(3)
N1 Si2 C10 109.8(3)
C11 Si2 C10 113.7(3)
N1 Si2 C12 100.8(2)
C11 Si2 C12 110.8(3)
C10 Si2 C12 110.2(3)
Cl5 Al1 Cl4 113.22(11)
Cl5 Al1 Cl3 112.76(12)
Cl4 Al1 Cl3 112.88(12)
Cl5 Al1 Cl1 108.55(10)
Cl4 Al1 Cl1 105.88(11)
Cl3 Al1 Cl1 102.65(10)
Cl7 Al2 Cl6 113.35(13)
Cl7 Al2 Cl8 112.02(12)
Cl6 Al2 Cl8 108.39(12)
Cl7 Al2 Cl2 107.55(11)
Cl6 Al2 Cl2 108.85(12)
Cl8 Al2 Cl2 106.41(10)
Al1 Cl1 Cr1 103.44(8)
Al2 Cl2 Cr1 126.58(8)
C6 C1 C2 111.0(5)
C6 C1 S1 113.0(4)
C2 C1 S1 106.0(4)
C3 C2 C1 111.4(5)
C4 C3 C2 111.2(5)
C3 C4 C5 112.5(6)
C6 C5 C4 111.6(6)
C5 C6 C1 109.4(6)
S1 C7 Si1 106.7(3)
S2 C12 Si2 105.9(3)
C18 C13 C14 114.0(6)
C18 C13 S2 114.6(4)
C14 C13 S2 108.3(4)
C13 C14 C15 109.7(6)
C16 C15 C14 111.7(7)
C15 C16 C17 112.3(7)
C16 C17 C18 110.3(8)
C13 C18 C17 110.7(6)
C20 C19 C24 120.0
C20 C19 C25 121.1(10)
C24 C19 C25 118.8(10)
C19 C20 C21 120.0
C20 C21 C22 120.0
C23 C22 C21 120.0
C22 C23 C24 120.0
C23 C24 C19 120.0

loop_
_geom_bond_atom_site_label_1
_geom_bond_atom_site_label_2
_geom_bond_distance
Cr1 N1 2.149(4)
Cr1 Cl1 2.4371(16)
Cr1 S2 2.4458(16)
Cr1 S1 2.4706(16)
Cr1 Cl2 2.7484(18)
N1 Si1 1.810(5)
N1 Si2 1.804(5)
S1 C7 1.794(6)
S1 C1 1.840(6)
S2 C12 1.803(6)
S2 C13 1.837(6)
Si1 C9 1.841(6)
Si1 C8 1.837(6)
Si1 C7 1.881(6)
Si2 C11 1.846(6)
Si2 C10 1.846(7)
Si2 C12 1.887(6)
Al1 Cl5 2.103(3)
Al1 Cl4 2.113(3)
Al1 Cl3 2.128(2)
Al1 Cl1 2.229(2)
Al2 Cl7 2.104(3)
Al2 Cl6 2.103(3)
Al2 Cl8 2.141(3)
Al2 Cl2 2.176(2)
C1 C6 1.519(9)
C1 C2 1.516(8)
C2 C3 1.528(8)
C3 C4 1.485(9)
C4 C5 1.527(9)
C5 C6 1.530(9)
C13 C18 1.505(10)
C13 C14 1.514(9)
C14 C15 1.549(9)
C15 C16 1.484(12)
C16 C17 1.534(14)
C17 C18 1.544(11)
C19 C20 1.3900
C19 C24 1.3900
C19 C25 1.427(12)
C20 C21 1.3900
C21 C22 1.3900
C22 C23 1.3900
C23 C24 1.3900

loop_
_geom_torsion_atom_site_label_1
_geom_torsion_atom_site_label_2
_geom_torsion_atom_site_label_3
_geom_torsion_atom_site_label_4
_geom_torsion
Cl1 Cr1 N1 Si1 141.9(13)
S2 Cr1 N1 Si1 -166.3(2)
S1 Cr1 N1 Si1 -5.5(2)
Cl2 Cr1 N1 Si1 82.6(2)
Cl1 Cr1 N1 Si2 -77.4(15)
S2 Cr1 N1 Si2 -25.6(2)
S1 Cr1 N1 Si2 135.1(2)
Cl2 Cr1 N1 Si2 -136.7(2)
N1 Cr1 S1 C7 33.3(2)
Cl1 Cr1 S1 C7 -143.9(2)
S2 Cr1 S1 C7 114.6(3)
Cl2 Cr1 S1 C7 -57.2(2)
N1 Cr1 S1 C1 145.6(2)
Cl1 Cr1 S1 C1 -31.6(2)
S2 Cr1 S1 C1 -133.1(3)
Cl2 Cr1 S1 C1 55.1(2)
N1 Cr1 S2 C12 -8.8(2)
Cl1 Cr1 S2 C12 167.1(2)
S1 Cr1 S2 C12 -90.1(3)
Cl2 Cr1 S2 C12 81.1(2)
N1 Cr1 S2 C13 -125.2(3)
Cl1 Cr1 S2 C13 50.7(2)
S1 Cr1 S2 C13 153.5(3)
Cl2 Cr1 S2 C13 -35.3(2)
Si2 N1 Si1 C9 82.4(4)
Cr1 N1 Si1 C9 -142.0(3)
Si2 N1 Si1 C8 -42.2(4)
Cr1 N1 Si1 C8 93.4(3)
Si2 N1 Si1 C7 -158.6(3)
Cr1 N1 Si1 C7 -23.0(3)
Si1 N1 Si2 C11 -53.4(4)
Cr1 N1 Si2 C11 169.3(3)
Si1 N1 Si2 C10 73.0(4)
Cr1 N1 Si2 C10 -64.4(3)
Si1 N1 Si2 C12 -170.8(3)
Cr1 N1 Si2 C12 51.9(3)
Cl5 Al1 Cl1 Cr1 -94.24(10)
Cl4 Al1 Cl1 Cr1 143.91(9)
Cl3 Al1 Cl1 Cr1 25.34(11)
N1 Cr1 Cl1 Al1 121.9(14)
S2 Cr1 Cl1 Al1 70.06(8)
S1 Cr1 Cl1 Al1 -90.87(8)
Cl2 Cr1 Cl1 Al1 -178.68(8)
Cl7 Al2 Cl2 Cr1 132.14(12)
Cl6 Al2 Cl2 Cr1 -104.68(13)
Cl8 Al2 Cl2 Cr1 11.94(16)
N1 Cr1 Cl2 Al2 26.38(16)
Cl1 Cr1 Cl2 Al2 -149.10(12)
S2 Cr1 Cl2 Al2 -62.27(13)
S1 Cr1 Cl2 Al2 114.79(12)
C7 S1 C1 C6 -33.6(5)
Cr1 S1 C1 C6 -139.7(4)
C7 S1 C1 C2 -155.5(4)
Cr1 S1 C1 C2 98.5(4)
C6 C1 C2 C3 57.2(7)
S1 C1 C2 C3 -179.7(4)
C1 C2 C3 C4 -54.8(7)
C2 C3 C4 C5 53.4(8)
C3 C4 C5 C6 -54.7(9)
C4 C5 C6 C1 55.6(9)
C2 C1 C6 C5 -57.3(7)
S1 C1 C6 C5 -176.2(5)
C1 S1 C7 Si1 -166.8(3)
Cr1 S1 C7 Si1 -52.5(3)
N1 Si1 C7 S1 52.0(4)
C9 Si1 C7 S1 170.6(3)
C8 Si1 C7 S1 -65.2(4)
C13 S2 C12 Si2 160.6(3)
Cr1 S2 C12 Si2 39.0(3)
N1 Si2 C12 S2 -58.7(3)
C11 Si2 C12 S2 -176.1(3)
C10 Si2 C12 S2 57.2(4)
C12 S2 C13 C18 -54.4(6)
Cr1 S2 C13 C18 59.5(6)
C12 S2 C13 C14 74.1(5)
Cr1 S2 C13 C14 -172.0(4)
C18 C13 C14 C15 -54.1(8)
S2 C13 C14 C15 177.1(5)
C13 C14 C15 C16 54.4(8)
C14 C15 C16 C17 -56.7(9)
C15 C16 C17 C18 55.9(10)
C14 C13 C18 C17 54.6(10)
S2 C13 C18 C17 -179.9(7)
C16 C17 C18 C13 -53.4(11)
C24 C19 C20 C21 0.0
C25 C19 C20 C21 -178.0(7)
C19 C20 C21 C22 0.0
C20 C21 C22 C23 0.0
C21 C22 C23 C24 0.0
C22 C23 C24 C19 0.0
C20 C19 C24 C23 0.0
C25 C19 C24 C23 178.0(7)
